data_4069996
loop_
_publ_author_name
'Kirillov, Evgueni'
'Roisnel, Thierry'
'Razavi, Abbas'
'Carpentier, Jean-Fran\,cois'

_publ_section_title
;
 Group 4 Post-metallocene Complexes Incorporating Tridentate
 Silyl-Substituted Bis(naphthoxy)pyridine and Bis(naphthoxy)thiophene
 Ligands: Probing Systems for &#x201C;Oscillating&#x201D; Olefin
 Polymerization Catalysis
;
_journal_issue 17
_journal_name_full Organometallics
_journal_page_first 5036
_journal_paper_doi 10.1021/om900550s
_journal_volume 28
_journal_year 2009
_chemical_absolute_configuration ad
_chemical_compound_source 'synthesis as described'
_chemical_formula_moiety 'C51 H57 N1 O2 Si2 Ti1'
_chemical_formula_sum 'C51 H57 N O2 Si2 Ti'
_chemical_formula_weight 820.06
_chemical_name_systematic
;
 ?
;
_space_group_IT_number 92
_symmetry_cell_setting tetragonal
_symmetry_Int_Tables_number 92
_symmetry_space_group_name_Hall 'P 4abw 2nw'
_symmetry_space_group_name_H-M 'P 41 21 2'
_atom_sites_solution_hydrogens geom
_atom_sites_solution_primary direct
_atom_sites_solution_secondary difmap
_audit_conform_dict_location ftp://ftp.iucr.org/pub/cif_core.dic
_audit_conform_dict_name cif_core.dic
_audit_conform_dict_version 2.3
_audit_creation_date 2008-04-25T15:55:00-00:00
_audit_creation_method 'WinGX routine CIF_UPDATE'
_cell_angle_alpha 90
_cell_angle_beta 90
_cell_angle_gamma 90
_cell_formula_units_Z 4
_cell_length_a 17.1895(8)
_cell_length_b 17.1895
_cell_length_c 14.7265(9)
_cell_measurement_reflns_used 5579
_cell_measurement_temperature 100(2)
_cell_measurement_theta_max 27.08
_cell_measurement_theta_min 2.37
_cell_measurement_wavelength 0.71073
_cell_volume 4351.4(3)
_computing_cell_refinement 'Bruker SMART, 2006'
_computing_data_collection 'Bruker SMART, 2006'
_computing_data_reduction 'Bruker SAINT, 2006'
_computing_molecular_graphics 'Ortep-3 for Windows (Farrugia, 1997)'
_computing_publication_material 'WinGX publication routines (Farrugia, 1999)'
_computing_structure_refinement 'SHELXL-97 (Sheldrick, 1997)'
_computing_structure_solution 'SIR97 (Altomare et al., 1999)'
_diffrn_ambient_temperature 100(2)
_diffrn_detector 'CCD plate'
_diffrn_measured_fraction_theta_full 0.995
_diffrn_measured_fraction_theta_max 0.995
_diffrn_measurement_device_type 'APEXII, Bruker-AXS'
_diffrn_measurement_method 'CCD rotation images, thin slices'
_diffrn_radiation_monochromator graphite
_diffrn_radiation_probe x-ray
_diffrn_radiation_type MoK\a
_diffrn_radiation_wavelength 0.71073
_diffrn_reflns_av_R_equivalents 0.0605
_diffrn_reflns_av_unetI/netI 0.0321
_diffrn_reflns_limit_h_max 22
_diffrn_reflns_limit_h_min -21
_diffrn_reflns_limit_k_max 22
_diffrn_reflns_limit_k_min -22
_diffrn_reflns_limit_l_max 19
_diffrn_reflns_limit_l_min -19
_diffrn_reflns_number 44351
_diffrn_reflns_theta_full 27.45
_diffrn_reflns_theta_max 27.45
_diffrn_reflns_theta_min 3.63
_exptl_absorpt_coefficient_mu 0.293
_exptl_absorpt_correction_T_max 0.884
_exptl_absorpt_correction_T_min 0.847
_exptl_absorpt_correction_type multi-scan
_exptl_absorpt_process_details
;
  [Sheldrick, G.M. (2002). SADABS Bruker AXS Inc., Madison, Wisconsin, USA]
;
_exptl_crystal_colour red
_exptl_crystal_density_diffrn 1.252
_exptl_crystal_density_method 'not measured'
_exptl_crystal_description prism
_exptl_crystal_F_000 1744
_exptl_crystal_size_max 0.55
_exptl_crystal_size_mid 0.46
_exptl_crystal_size_min 0.42
_refine_diff_density_max 0.286
_refine_diff_density_min -0.21
_refine_diff_density_rms 0.041
_refine_ls_abs_structure_details 'Flack H D (1983), Acta Cryst. A39, 876-881'
_refine_ls_abs_structure_Flack 0.01(2)
_refine_ls_extinction_method none
_refine_ls_goodness_of_fit_ref 1.049
_refine_ls_hydrogen_treatment constr
_refine_ls_matrix_type full
_refine_ls_number_parameters 294
_refine_ls_number_reflns 4967
_refine_ls_number_restraints 0
_refine_ls_restrained_S_all 1.049
_refine_ls_R_factor_all 0.038
_refine_ls_R_factor_gt 0.0336
_refine_ls_shift/su_max 0.004
_refine_ls_shift/su_mean 0
_refine_ls_structure_factor_coef Fsqd
_refine_ls_weighting_details 'calc w=1/[\s^2^(Fo^2^)+(0.0443P)^2^+0.9525P] where P=(Fo^2^+2Fc^2^)/3'
_refine_ls_weighting_scheme calc
_refine_ls_wR_factor_gt 0.0824
_refine_ls_wR_factor_ref 0.0853
_reflns_number_gt 4581
_reflns_number_total 4967
_reflns_threshold_expression >2sigma(I)
_cod_data_source_file om900550s_si_005.cif
_cod_data_source_block job
_cod_database_code 4069996

loop_
_symmetry_equiv_pos_as_xyz
'x, y, z'
'-x, -y, z+1/2'
'x+1/2, -y+1/2, -z+3/4'
'-x+1/2, y+1/2, -z+1/4'
'-y, -x, -z+1/2'
'y, x, -z'
'y+1/2, -x+1/2, z+3/4'
'-y+1/2, x+1/2, z+1/4'

loop_
_atom_site_label
_atom_site_type_symbol
_atom_site_fract_x
_atom_site_fract_y
_atom_site_fract_z
_atom_site_U_iso_or_equiv
_atom_site_adp_type
_atom_site_occupancy
_atom_site_calc_flag
_atom_site_refinement_flags
_atom_site_disorder_assembly
_atom_site_disorder_group
Ti1 Ti 0.893729(17) 0.106271(17) 0.75 0.02066(10) Uani 1 d S . .
N1 N 0.80509(8) 0.19491(8) 0.75 0.0193(4) Uani 1 d S . .
C1 C 0.96729(12) 0.07156(12) 0.85730(14) 0.0331(4) Uani 1 d . . .
H1A H 0.9692 0.014 0.8571 0.04 Uiso 1 calc R . .
H1B H 1.0204 0.0902 0.8429 0.04 Uiso 1 calc R . .
C2 C 0.94909(11) 0.09673(12) 0.95131(14) 0.0320(4) Uani 1 d . . .
C3 C 0.97681(11) 0.16760(13) 0.98584(14) 0.0357(5) Uani 1 d . . .
H3 H 1.0093 0.1992 0.9489 0.043 Uiso 1 calc R . .
C4 C 0.95783(13) 0.19268(15) 1.07287(15) 0.0409(5) Uani 1 d . . .
H4 H 0.9768 0.2412 1.0943 0.049 Uiso 1 calc R . .
C5 C 0.91153(13) 0.14728(15) 1.12820(15) 0.0425(6) Uani 1 d . . .
H5 H 0.8987 0.1642 1.1878 0.051 Uiso 1 calc R . .
C6 C 0.88395(14) 0.07691(14) 1.09604(16) 0.0445(6) Uani 1 d . . .
H6 H 0.8522 0.0453 1.1339 0.053 Uiso 1 calc R . .
C7 C 0.90221(12) 0.05204(13) 1.00898(16) 0.0386(5) Uani 1 d . . .
H7 H 0.8825 0.0036 0.988 0.046 Uiso 1 calc R . .
O1 O 0.95629(7) 0.19383(7) 0.71420(8) 0.0228(3) Uani 1 d . . .
C11 C 0.96476(10) 0.25376(10) 0.77237(11) 0.0210(3) Uani 1 d . . .
C12 C 1.04114(10) 0.28512(10) 0.78601(12) 0.0234(4) Uani 1 d . A .
C13 C 1.05010(11) 0.33793(11) 0.85574(13) 0.0266(4) Uani 1 d . . .
H13 H 1.0999 0.3606 0.8647 0.032 Uiso 1 calc R . .
C14 C 0.98901(11) 0.36012(11) 0.91452(13) 0.0254(4) Uani 1 d . . .
C15 C 1.00411(11) 0.40460(12) 0.99378(14) 0.0325(4) Uani 1 d . . .
H15 H 1.0555 0.4225 1.0053 0.039 Uiso 1 calc R . .
C16 C 0.94627(13) 0.42209(13) 1.05375(15) 0.0373(5) Uani 1 d . . .
H16 H 0.9573 0.4507 1.1074 0.045 Uiso 1 calc R . .
C17 C 0.87001(12) 0.39717(13) 1.03518(14) 0.0346(4) Uani 1 d . . .
H17 H 0.8295 0.4097 1.0766 0.041 Uiso 1 calc R . .
C18 C 0.85295(11) 0.35526(11) 0.95870(13) 0.0287(4) Uani 1 d . . .
H18 H 0.8007 0.3398 0.9476 0.034 Uiso 1 calc R . .
C19 C 0.91187(10) 0.33444(11) 0.89556(12) 0.0234(4) Uani 1 d . . .
C20 C 0.90019(10) 0.28390(10) 0.81865(11) 0.0205(3) Uani 1 d . . .
C21 C 0.82092(9) 0.26699(10) 0.78441(12) 0.0195(3) Uani 1 d . . .
C22 C 0.76482(10) 0.32564(10) 0.78156(12) 0.0232(4) Uani 1 d . . .
H22 H 0.7774 0.3767 0.8012 0.028 Uiso 1 calc R . .
C23 C 0.69079(10) 0.30921(10) 0.75 0.0238(5) Uani 1 d S . .
H23 H 0.6517 0.3483 0.75 0.029 Uiso 1 calc SR . .
Si1 Si 1.12692(3) 0.26460(3) 0.70927(4) 0.02446(12) Uani 1 d . . .
C31 C 1.14287(11) 0.15772(12) 0.69398(16) 0.0359(5) Uani 1 d . A .
H31A H 1.189 0.1492 0.6562 0.054 Uiso 1 calc R . .
H31B H 1.0973 0.1347 0.6643 0.054 Uiso 1 calc R . .
H31C H 1.1506 0.1333 0.7534 0.054 Uiso 1 calc R . .
C32 C 1.21458(11) 0.30865(13) 0.76487(15) 0.0335(5) Uani 1 d . A .
H32A H 1.2202 0.2876 0.8264 0.05 Uiso 1 calc R . .
H32B H 1.2083 0.3653 0.768 0.05 Uiso 1 calc R . .
H32C H 1.2611 0.2961 0.7293 0.05 Uiso 1 calc R . .
C33A C 1.11024(15) 0.31627(13) 0.59632(14) 0.0410(5) Uani 0.5 d P A 1
C34A C 1.0408(4) 0.3074(6) 0.5555(5) 0.085(3) Uani 0.5 d P A 1
H34A H 0.9999 0.329 0.5944 0.128 Uiso 0.5 calc PR A 1
H34B H 1.0309 0.252 0.5453 0.128 Uiso 0.5 calc PR A 1
H34C H 1.0411 0.3349 0.4972 0.128 Uiso 0.5 calc PR A 1
C35A C 1.1356(6) 0.4043(4) 0.6134(5) 0.098(3) Uani 0.5 d P A 1
H35A H 1.1247 0.4352 0.559 0.146 Uiso 0.5 calc PR A 1
H35B H 1.1914 0.4063 0.6268 0.146 Uiso 0.5 calc PR A 1
H35C H 1.1064 0.4254 0.665 0.146 Uiso 0.5 calc PR A 1
C36A C 1.1842(3) 0.2907(4) 0.5342(4) 0.0659(19) Uani 0.5 d P A 1
H36A H 1.1739 0.2399 0.5067 0.099 Uiso 0.5 calc PR A 1
H36B H 1.2308 0.2875 0.5723 0.099 Uiso 0.5 calc PR A 1
H36C H 1.1924 0.3294 0.4863 0.099 Uiso 0.5 calc PR A 1
C33B C 1.11024(15) 0.31627(13) 0.59632(14) 0.0410(5) Uani 0.5 d P A 2
C34B C 1.0634(3) 0.2592(3) 0.5293(3) 0.0298(9) Uani 0.5 d P A 2
H34D H 1.0519 0.2865 0.4724 0.045 Uiso 0.5 calc PR A 2
H34E H 1.0146 0.2431 0.5582 0.045 Uiso 0.5 calc PR A 2
H34F H 1.0952 0.2131 0.5163 0.045 Uiso 0.5 calc PR A 2
C35B C 1.0484(4) 0.3851(3) 0.6137(3) 0.0541(14) Uani 0.5 d P A 2
H35D H 1.0681 0.4199 0.6612 0.081 Uiso 0.5 calc PR A 2
H35E H 0.9986 0.3627 0.6331 0.081 Uiso 0.5 calc PR A 2
H35F H 1.0408 0.4146 0.5575 0.081 Uiso 0.5 calc PR A 2
C36B C 1.1768(3) 0.3507(3) 0.5534(3) 0.0417(11) Uani 0.5 d P A 2
H36D H 1.2114 0.3096 0.5312 0.063 Uiso 0.5 calc PR A 2
H36E H 1.2047 0.3831 0.5974 0.063 Uiso 0.5 calc PR A 2
H36F H 1.1597 0.3829 0.5022 0.063 Uiso 0.5 calc PR A 2

loop_
_atom_site_aniso_label
_atom_site_aniso_U_11
_atom_site_aniso_U_22
_atom_site_aniso_U_33
_atom_site_aniso_U_23
_atom_site_aniso_U_13
_atom_site_aniso_U_12
Ti1 0.02198(14) 0.02198(14) 0.0180(2) 0.00179(13) 0.00179(13) 0.00336(17)
N1 0.0222(6) 0.0222(6) 0.0134(9) 0.0001(6) 0.0001(6) 0.0009(7)
C1 0.0310(10) 0.0373(11) 0.0309(11) 0.0080(9) 0.0000(8) 0.0070(8)
C2 0.0254(9) 0.0408(11) 0.0297(10) 0.0117(9) -0.0011(8) 0.0098(8)
C3 0.0273(10) 0.0498(12) 0.0300(11) 0.0108(9) -0.0022(8) 0.0006(9)
C4 0.0371(12) 0.0550(14) 0.0306(11) 0.0058(10) -0.0054(9) -0.0004(10)
C5 0.0403(12) 0.0597(15) 0.0276(11) 0.0095(10) 0.0057(9) 0.0134(11)
C6 0.0410(12) 0.0522(13) 0.0404(12) 0.0209(11) 0.0129(10) 0.0107(11)
C7 0.0367(11) 0.0382(11) 0.0408(12) 0.0126(10) 0.0036(10) 0.0084(9)
O1 0.0228(6) 0.0245(6) 0.0210(6) -0.0029(5) 0.0027(5) 0.0011(5)
C11 0.0234(8) 0.0253(8) 0.0143(8) 0.0015(7) 0.0000(6) 0.0006(6)
C12 0.0230(8) 0.0272(9) 0.0199(8) 0.0028(7) 0.0002(7) 0.0012(7)
C13 0.0222(8) 0.0323(10) 0.0254(9) -0.0001(8) -0.0037(7) -0.0022(7)
C14 0.0243(9) 0.0294(9) 0.0226(9) -0.0033(7) -0.0026(7) -0.0012(7)
C15 0.0287(9) 0.0383(10) 0.0305(10) -0.0095(9) -0.0060(8) -0.0006(8)
C16 0.0375(11) 0.0472(12) 0.0271(11) -0.0169(9) -0.0041(9) -0.0031(9)
C17 0.0313(10) 0.0457(11) 0.0266(10) -0.0124(9) 0.0046(8) 0.0004(9)
C18 0.0262(9) 0.0346(10) 0.0253(9) -0.0067(8) 0.0003(8) -0.0019(7)
C19 0.0248(9) 0.0264(9) 0.0191(8) -0.0012(7) -0.0012(7) 0.0010(7)
C20 0.0213(8) 0.0228(8) 0.0176(8) 0.0004(6) -0.0007(7) 0.0005(7)
C21 0.0202(8) 0.0231(8) 0.0151(8) 0.0003(7) 0.0021(6) -0.0017(6)
C22 0.0245(8) 0.0231(8) 0.0220(9) -0.0035(7) 0.0014(7) -0.0007(7)
C23 0.0235(7) 0.0235(7) 0.0243(12) 0.0001(8) 0.0001(8) 0.0044(9)
Si1 0.0207(2) 0.0296(3) 0.0230(2) 0.0002(2) 0.00199(19) 0.00118(19)
C31 0.0251(10) 0.0338(10) 0.0488(13) -0.0053(10) 0.0043(9) 0.0057(8)
C32 0.0252(9) 0.0420(11) 0.0335(11) -0.0026(9) 0.0033(8) -0.0035(8)
C33A 0.0530(14) 0.0463(12) 0.0237(10) 0.0049(9) 0.0062(10) 0.0009(11)
C34A 0.045(3) 0.146(8) 0.066(5) 0.070(5) -0.018(3) -0.020(4)
C35A 0.165(9) 0.055(4) 0.073(5) 0.025(4) -0.003(5) 0.001(5)
C36A 0.063(4) 0.094(5) 0.041(3) 0.025(3) 0.027(3) 0.032(3)
C33B 0.0530(14) 0.0463(12) 0.0237(10) 0.0049(9) 0.0062(10) 0.0009(11)
C34B 0.029(2) 0.045(3) 0.0153(18) -0.0038(18) 0.0028(15) 0.0007(18)
C35B 0.093(4) 0.038(3) 0.031(2) 0.009(2) -0.017(3) 0.025(3)
C36B 0.043(2) 0.050(3) 0.032(2) 0.006(2) 0.008(2) -0.007(2)

loop_
_atom_type_symbol
_atom_type_description
_atom_type_scat_dispersion_real
_atom_type_scat_dispersion_imag
_atom_type_scat_source
C C 0.0033 0.0016 'International Tables Vol C Tables 4.2.6.8 and 6.1.1.4'
H H 0 0 'International Tables Vol C Tables 4.2.6.8 and 6.1.1.4'
N N 0.0061 0.0033 'International Tables Vol C Tables 4.2.6.8 and 6.1.1.4'
O O 0.0106 0.006 'International Tables Vol C Tables 4.2.6.8 and 6.1.1.4'
Si Si 0.0817 0.0704 'International Tables Vol C Tables 4.2.6.8 and 6.1.1.4'
Ti Ti 0.2776 0.4457 'International Tables Vol C Tables 4.2.6.8 and 6.1.1.4'

loop_
_geom_angle_atom_site_label_1
_geom_angle_atom_site_label_2
_geom_angle_atom_site_label_3
_geom_angle
_geom_angle_site_symmetry_1
_geom_angle_site_symmetry_3
O1 Ti1 O1 161.82(7) 5_666 .
O1 Ti1 C1 95.25(7) 5_666 5_666
O1 Ti1 C1 96.06(7) . 5_666
O1 Ti1 C1 96.06(7) 5_666 .
O1 Ti1 C1 95.25(7) . .
C1 Ti1 C1 102.82(12) 5_666 .
O1 Ti1 N1 80.91(4) 5_666 .
O1 Ti1 N1 80.91(4) . .
C1 Ti1 N1 128.59(6) 5_666 .
C1 Ti1 N1 128.59(6) . .
C21 N1 C21 119.9(2) 5_666 .
C21 N1 Ti1 120.03(10) 5_666 .
C21 N1 Ti1 120.03(10) . .
C2 C1 Ti1 119.34(13) . .
C2 C1 H1A 107.5 . .
Ti1 C1 H1A 107.5 . .
C2 C1 H1B 107.5 . .
Ti1 C1 H1B 107.5 . .
H1A C1 H1B 107 . .
C7 C2 C3 116.86(19) . .
C7 C2 C1 121.8(2) . .
C3 C2 C1 121.30(19) . .
C4 C3 C2 121.5(2) . .
C4 C3 H3 119.2 . .
C2 C3 H3 119.2 . .
C5 C4 C3 120.3(2) . .
C5 C4 H4 119.9 . .
C3 C4 H4 119.9 . .
C4 C5 C6 119.3(2) . .
C4 C5 H5 120.3 . .
C6 C5 H5 120.3 . .
C5 C6 C7 120.6(2) . .
C5 C6 H6 119.7 . .
C7 C6 H6 119.7 . .
C6 C7 C2 121.4(2) . .
C6 C7 H7 119.3 . .
C2 C7 H7 119.3 . .
C11 O1 Ti1 118.97(10) . .
O1 C11 C20 120.40(15) . .
O1 C11 C12 118.39(15) . .
C20 C11 C12 121.21(15) . .
C13 C12 C11 117.01(16) . .
C13 C12 Si1 118.73(13) . .
C11 C12 Si1 124.08(13) . .
C12 C13 C14 123.41(17) . .
C12 C13 H13 118.3 . .
C14 C13 H13 118.3 . .
C13 C14 C15 120.88(17) . .
C13 C14 C19 119.19(17) . .
C15 C14 C19 119.87(17) . .
C16 C15 C14 121.21(18) . .
C16 C15 H15 119.4 . .
C14 C15 H15 119.4 . .
C15 C16 C17 119.12(18) . .
C15 C16 H16 120.4 . .
C17 C16 H16 120.4 . .
C18 C17 C16 121.35(18) . .
C18 C17 H17 119.3 . .
C16 C17 H17 119.3 . .
C17 C18 C19 121.23(18) . .
C17 C18 H18 119.4 . .
C19 C18 H18 119.4 . .
C18 C19 C14 117.19(16) . .
C18 C19 C20 124.53(16) . .
C14 C19 C20 118.05(16) . .
C11 C20 C19 119.63(15) . .
C11 C20 C21 119.35(15) . .
C19 C20 C21 120.92(15) . .
N1 C21 C22 120.42(16) . .
N1 C21 C20 119.18(15) . .
C22 C21 C20 120.25(15) . .
C23 C22 C21 119.86(17) . .
C23 C22 H22 120.1 . .
C21 C22 H22 120.1 . .
C22 C23 C22 119.2(2) 5_666 .
C22 C23 H23 120.4 5_666 .
C22 C23 H23 120.4 . .
C31 Si1 C32 109.35(10) . .
C31 Si1 C12 111.68(9) . .
C32 Si1 C12 106.88(9) . .
C31 Si1 C33A 111.98(10) . .
C32 Si1 C33A 108.27(11) . .
C12 Si1 C33A 108.49(10) . .
Si1 C31 H31A 109.5 . .
Si1 C31 H31B 109.5 . .
H31A C31 H31B 109.5 . .
Si1 C31 H31C 109.5 . .
H31A C31 H31C 109.5 . .
H31B C31 H31C 109.5 . .
Si1 C32 H32A 109.5 . .
Si1 C32 H32B 109.5 . .
H32A C32 H32B 109.5 . .
Si1 C32 H32C 109.5 . .
H32A C32 H32C 109.5 . .
H32B C32 H32C 109.5 . .
C34A C33A C35A 114.9(5) . .
C34A C33A C36A 114.3(5) . .
C35A C33A C36A 97.5(5) . .
C34A C33A Si1 118.1(3) . .
C35A C33A Si1 105.2(3) . .
C36A C33A Si1 104.3(2) . .
H34D C34B H34E 109.5 . .
H34D C34B H34F 109.5 . .
H34E C34B H34F 109.5 . .
H35D C35B H35E 109.5 . .
H35D C35B H35F 109.5 . .
H35E C35B H35F 109.5 . .
H36D C36B H36E 109.5 . .
H36D C36B H36F 109.5 . .
H36E C36B H36F 109.5 . .

loop_
_geom_bond_atom_site_label_1
_geom_bond_atom_site_label_2
_geom_bond_distance
_geom_bond_site_symmetry_2
Ti1 O1 1.9234(12) 5_666
Ti1 O1 1.9234(12) .
Ti1 C1 2.110(2) 5_666
Ti1 C1 2.110(2) .
Ti1 N1 2.155(2) .
N1 C21 1.3659(19) 5_666
N1 C21 1.3659(19) .
C1 C2 1.484(3) .
C1 H1A 0.99 .
C1 H1B 0.99 .
C2 C7 1.400(3) .
C2 C3 1.404(3) .
C3 C4 1.391(3) .
C3 H3 0.95 .
C4 C5 1.381(3) .
C4 H4 0.95 .
C5 C6 1.383(4) .
C5 H5 0.95 .
C6 C7 1.387(3) .
C6 H6 0.95 .
C7 H7 0.95 .
O1 C11 1.348(2) .
C11 C20 1.402(2) .
C11 C12 1.433(2) .
C12 C13 1.379(3) .
C12 Si1 1.8909(18) .
C13 C14 1.413(3) .
C13 H13 0.95 .
C14 C15 1.419(3) .
C14 C19 1.425(2) .
C15 C16 1.363(3) .
C15 H15 0.95 .
C16 C17 1.406(3) .
C16 H16 0.95 .
C17 C18 1.369(3) .
C17 H17 0.95 .
C18 C19 1.421(3) .
C18 H18 0.95 .
C19 C20 1.441(2) .
C20 C21 1.482(2) .
C21 C22 1.396(2) .
C22 C23 1.384(2) .
C22 H22 0.95 .
C23 C22 1.384(2) 5_666
C23 H23 0.95 .
Si1 C31 1.871(2) .
Si1 C32 1.875(2) .
Si1 C33A 1.907(2) .
C31 H31A 0.98 .
C31 H31B 0.98 .
C31 H31C 0.98 .
C32 H32A 0.98 .
C32 H32B 0.98 .
C32 H32C 0.98 .
C33A C34A 1.345(6) .
C33A C35A 1.595(7) .
C33A C36A 1.626(6) .
C34A H34A 0.98 .
C34A H34B 0.98 .
C34A H34C 0.98 .
C35A H35A 0.98 .
C35A H35B 0.98 .
C35A H35C 0.98 .
C36A H36A 0.98 .
C36A H36B 0.98 .
C36A H36C 0.98 .
C34B H34D 0.98 .
C34B H34E 0.98 .
C34B H34F 0.98 .
C35B H35D 0.98 .
C35B H35E 0.98 .
C35B H35F 0.98 .
C36B H36D 0.98 .
C36B H36E 0.98 .
C36B H36F 0.98 .

loop_
_geom_torsion_atom_site_label_1
_geom_torsion_atom_site_label_2
_geom_torsion_atom_site_label_3
_geom_torsion_atom_site_label_4
_geom_torsion
_geom_torsion_site_symmetry_1
_geom_torsion_site_symmetry_4
O1 Ti1 N1 C21 -41.49(9) 5_666 5_666
O1 Ti1 N1 C21 138.51(9) . 5_666
C1 Ti1 N1 C21 47.99(11) 5_666 5_666
C1 Ti1 N1 C21 -132.01(11) . 5_666
O1 Ti1 N1 C21 138.51(9) 5_666 .
O1 Ti1 N1 C21 -41.49(9) . .
C1 Ti1 N1 C21 -132.01(11) 5_666 .
C1 Ti1 N1 C21 47.99(11) . .
O1 Ti1 C1 C2 -69.09(17) 5_666 .
O1 Ti1 C1 C2 96.66(17) . .
C1 Ti1 C1 C2 -165.9(2) 5_666 .
N1 Ti1 C1 C2 14.1(2) . .
Ti1 C1 C2 C7 90.5(2) . .
Ti1 C1 C2 C3 -88.1(2) . .
C7 C2 C3 C4 -0.7(3) . .
C1 C2 C3 C4 177.86(19) . .
C2 C3 C4 C5 0.8(3) . .
C3 C4 C5 C6 -0.3(3) . .
C4 C5 C6 C7 -0.3(3) . .
C5 C6 C7 C2 0.3(3) . .
C3 C2 C7 C6 0.2(3) . .
C1 C2 C7 C6 -178.42(19) . .
O1 Ti1 O1 C11 63.34(11) 5_666 .
C1 Ti1 O1 C11 -168.47(12) 5_666 .
C1 Ti1 O1 C11 -64.95(13) . .
N1 Ti1 O1 C11 63.34(11) . .
Ti1 O1 C11 C20 -45.19(19) . .
Ti1 O1 C11 C12 134.31(13) . .
O1 C11 C12 C13 -170.27(16) . .
C20 C11 C12 C13 9.2(2) . .
O1 C11 C12 Si1 14.7(2) . .
C20 C11 C12 Si1 -165.76(13) . .
C11 C12 C13 C14 1.9(3) . .
Si1 C12 C13 C14 177.13(15) . .
C12 C13 C14 C15 169.62(19) . .
C12 C13 C14 C19 -7.7(3) . .
C13 C14 C15 C16 -175.9(2) . .
C19 C14 C15 C16 1.4(3) . .
C14 C15 C16 C17 -1.7(3) . .
C15 C16 C17 C18 0.6(3) . .
C16 C17 C18 C19 0.8(3) . .
C17 C18 C19 C14 -1.0(3) . .
C17 C18 C19 C20 173.34(19) . .
C13 C14 C19 C18 177.26(18) . .
C15 C14 C19 C18 -0.1(3) . .
C13 C14 C19 C20 2.5(3) . .
C15 C14 C19 C20 -174.79(17) . .
O1 C11 C20 C19 165.24(15) . .
C12 C11 C20 C19 -14.3(2) . .
O1 C11 C20 C21 -18.3(2) . .
C12 C11 C20 C21 162.19(16) . .
C18 C19 C20 C11 -166.24(17) . .
C14 C19 C20 C11 8.1(2) . .
C18 C19 C20 C21 17.4(3) . .
C14 C19 C20 C21 -168.32(16) . .
C21 N1 C21 C22 -2.44(12) 5_666 .
Ti1 N1 C21 C22 177.56(12) . .
C21 N1 C21 C20 -178.00(17) 5_666 .
Ti1 N1 C21 C20 2.00(17) . .
C11 C20 C21 N1 38.4(2) . .
C19 C20 C21 N1 -145.24(15) . .
C11 C20 C21 C22 -137.21(18) . .
C19 C20 C21 C22 39.2(2) . .
N1 C21 C22 C23 4.9(2) . .
C20 C21 C22 C23 -179.60(14) . .
C21 C22 C23 C22 -2.40(12) . 5_666
C13 C12 Si1 C31 131.68(15) . .
C11 C12 Si1 C31 -53.41(18) . .
C13 C12 Si1 C32 12.13(17) . .
C11 C12 Si1 C32 -172.96(15) . .
C13 C12 Si1 C33A -104.42(16) . .
C11 C12 Si1 C33A 70.49(17) . .
C31 Si1 C33A C34A 75.1(6) . .
C32 Si1 C33A C34A -164.3(5) . .
C12 Si1 C33A C34A -48.6(6) . .
C31 Si1 C33A C35A -155.2(4) . .
C32 Si1 C33A C35A -34.5(4) . .
C12 Si1 C33A C35A 81.1(4) . .
C31 Si1 C33A C36A -53.1(3) . .
C32 Si1 C33A C36A 67.6(3) . .
C12 Si1 C33A C36A -176.8(3) . .
